data_1514035
loop_
_publ_author_name
'Wei, Y. J.'
'Ehrenberg, H.'
'Kim, K. B.'
'Park, C. W.'
'Huang, Z. F.'
'Baehtz, C.'

_publ_section_title
;
 Characterizations on the structural and electronic properties of thermal
 lithiated Li0.33 Mn O2
;
_journal_coden_ASTM JALCEU
_journal_name_full 'Journal of Alloys and Compounds'
_journal_page_first 273
_journal_page_last 277
_journal_paper_doi 10.1016/j.jallcom.2008.02.036
_journal_volume 470
_journal_year 2009
_chemical_formula_structural 'Li0.33 (Mn O2)'
_chemical_formula_sum 'Li0.33 Mn O2'
_chemical_name_systematic 'Lithium Manganese Oxide (0.33/1/2)'
_space_group_IT_number 12
_symmetry_Int_Tables_number 12
_symmetry_space_group_name_Hall '-C 2y'
_symmetry_space_group_name_H-M 'C 1 2/m 1'
_audit_creation_date 2009/08/01
_cell_angle_alpha 90.
_cell_angle_beta 88.3
_cell_angle_gamma 90.
_cell_formula_units_Z 6
_cell_length_a 13.798(5)
_cell_length_b 2.839(6)
_cell_length_c 4.925(2)
_cell_volume 192.8(4)
_refine_ls_R_factor_all 0.0138
_cod_data_source_file 'data_LiMnO2melanie162591.cif'
_cod_data_source_block LiMnO2melanie162591.cif
_cod_original_cell_volume 192.84
_cod_original_formula_sum 'Li0.33 Mn1 O2'
_cod_database_code 1514035

loop_
_symmetry_equiv_pos_site_id
_symmetry_equiv_pos_as_xyz
1 '-x, y, -z'
2 '-x, -y, -z'
3 'x, -y, z'
4 'x, y, z'
5 '-x+1/2, y+1/2, -z'
6 '-x+1/2, -y+1/2, -z'
7 'x+1/2, -y+1/2, z'
8 'x+1/2, y+1/2, z'

loop_
_atom_site_label
_atom_site_type_symbol
_atom_site_symmetry_multiplicity
_atom_site_Wyckoff_symbol
_atom_site_fract_x
_atom_site_fract_y
_atom_site_fract_z
_atom_site_occupancy
_atom_site_attached_hydrogens
_atom_site_B_iso_or_equiv
Mn1 Mn3.67+ 2 a 0 0 0 1. 0 0
Mn2 Mn3.67+ 4 i 0.342 0 0.477 1. 0 0
O1 O2- 4 i 0.058 0 0.339 1. 0 0
O2 O2- 4 i 0.412 0 0.183 1. 0 0
O3 O2- 4 i 0.239 0 0.770 1. 0 0

loop_
_atom_type_symbol
_atom_type_oxidation_number
Li1+ 1
Mn3.67+ 3.67
O2- -2
